data_7715388
loop_
_publ_author_name
'Werner, Luis'
'Hagn, Julika'
'Gerstner, Alexander'
'Radius, Udo'

_publ_section_title
;
 NHC-ligated indenyl- and fluorenyl-substituted Alanes and Gallanes:
 synthons towards indenyl- and fluorenyl-bridged
 (AlC)<sub><i>n</i></sub>-heterocycles (<i>n</i> = 2,3).
;
_journal_issue 13
_journal_name_full 'Dalton transactions (Cambridge, England : 2003)'
_journal_page_first 5932
_journal_page_last 5946
_journal_paper_doi 10.1039/d4dt00244j
_journal_volume 53
_journal_year 2024
_chemical_formula_moiety 'C35 H52 Al2 N4'
_chemical_formula_sum 'C35 H52 Al2 N4'
_chemical_formula_weight 582.76
_space_group_crystal_system monoclinic
_space_group_IT_number 15
_space_group_name_Hall '-I 2ya'
_space_group_name_H-M_alt 'I 1 2/a 1'
_atom_sites_solution_hydrogens mixed
_atom_sites_solution_primary dual
_atom_sites_solution_secondary difmap
_audit_creation_method SHELXL-2018/3
_audit_update_record
;
2024-01-25 deposited with the CCDC.	2024-03-04 downloaded from the CCDC.
;
_cell_angle_alpha 90
_cell_angle_beta 98.272(2)
_cell_angle_gamma 90
_cell_formula_units_Z 8
_cell_length_a 17.5752(3)
_cell_length_b 10.5232(2)
_cell_length_c 38.6355(8)
_cell_measurement_reflns_used 14540
_cell_measurement_temperature 100(2)
_cell_measurement_theta_max 72.9010
_cell_measurement_theta_min 2.2990
_cell_volume 7071.2(2)
_computing_cell_refinement 'CrysAlisPro 1.171.41.96a (Rigaku OD, 2021)'
_computing_data_collection 'BIS 2011.8 / APEX2 ver. 2014.9 (Bruker AXS)'
_computing_data_reduction 'CrysAlisPro 1.171.41.96a (Rigaku OD, 2021)'
_computing_molecular_graphics 'ShelXLe (Huebschle et all, 2011)'
_computing_publication_material 'SHELXL-2017/1 (Sheldrick, 2017)'
_computing_structure_refinement 'SHELXL-2017/1 (Sheldrick, 2017)'
_computing_structure_solution 'SHELXT (Sheldrick, 2014)'
_diffrn_ambient_temperature 100(2)
_diffrn_detector_area_resol_mean 10.0
_diffrn_measured_fraction_theta_full 0.998
_diffrn_measured_fraction_theta_max 0.980
_diffrn_measurement_device_type 'PhotonJet R (Cu) X-ray Source'
_diffrn_measurement_method '\w scans'
_diffrn_radiation_type CuK\a
_diffrn_radiation_wavelength 1.54184
_diffrn_reflns_av_R_equivalents 0.0307
_diffrn_reflns_av_unetI/netI 0.0231
_diffrn_reflns_Laue_measured_fraction_full 0.998
_diffrn_reflns_Laue_measured_fraction_max 0.980
_diffrn_reflns_limit_h_max 21
_diffrn_reflns_limit_h_min -21
_diffrn_reflns_limit_k_max 12
_diffrn_reflns_limit_k_min -9
_diffrn_reflns_limit_l_max 47
_diffrn_reflns_limit_l_min -48
_diffrn_reflns_number 37833
_diffrn_reflns_point_group_measured_fraction_full 0.998
_diffrn_reflns_point_group_measured_fraction_max 0.980
_diffrn_reflns_theta_full 72.000
_diffrn_reflns_theta_max 74.325
_diffrn_reflns_theta_min 2.311
_diffrn_source 'Rotating-anode X-ray tube'
_exptl_absorpt_coefficient_mu 0.940
_exptl_absorpt_correction_T_max 1.00000
_exptl_absorpt_correction_T_min 0.56423
_exptl_absorpt_correction_type gaussian
_exptl_absorpt_process_details
;
CrysAlisPro 1.171.41.96a (Rigaku Oxford Diffraction, 2021) Numerical 
absorption correction based on gaussian integration over a multifaceted 
crystal model Empirical absorption correction using spherical harmonics, 
implemented in SCALE3 ABSPACK scaling algorithm.
;
_exptl_crystal_colour colourless
_exptl_crystal_density_diffrn 1.095
_exptl_crystal_description block
_exptl_crystal_F_000 2528
_exptl_crystal_size_max 0.260
_exptl_crystal_size_mid 0.220
_exptl_crystal_size_min 0.160
_refine_diff_density_max 0.700
_refine_diff_density_min -0.285
_refine_diff_density_rms 0.044
_refine_ls_extinction_method none
_refine_ls_goodness_of_fit_ref 1.073
_refine_ls_hydrogen_treatment mixed
_refine_ls_matrix_type full
_refine_ls_number_parameters 398
_refine_ls_number_reflns 7062
_refine_ls_number_restraints 0
_refine_ls_restrained_S_all 1.073
_refine_ls_R_factor_all 0.0654
_refine_ls_R_factor_gt 0.0545
_refine_ls_shift/su_max 0.001
_refine_ls_shift/su_mean 0.000
_refine_ls_structure_factor_coef Fsqd
_refine_ls_weighting_details 'w=1/[\s^2^(Fo^2^)+(0.0558P)^2^+9.5166P] where P=(Fo^2^+2Fc^2^)/3'
_refine_ls_weighting_scheme calc
_refine_ls_wR_factor_gt 0.1298
_refine_ls_wR_factor_ref 0.1359
_reflns_Friedel_coverage 0.000
_reflns_number_gt 6057
_reflns_number_total 7062
_reflns_threshold_expression 'I > 2\s(I)'
_cod_data_source_file d4dt00244j2.cif
_cod_data_source_block compound_19
_cod_depositor_comments 'Adding full bibliography for 7715387--7715402.cif.'
_cod_original_sg_symbol_H-M 'I 2/a'
_cod_database_code 7715388
_shelx_shelxl_version_number 2018/3
_shelx_space_group_comment
;
The symmetry employed for this shelxl refinement is uniquely defined
by the following loop, which should always be used as a source of
symmetry information in preference to the above space-group names.
They are only intended as comments.
;
_shelx_estimated_absorpt_t_min 0.792
_shelx_estimated_absorpt_t_max 0.864

loop_
_space_group_symop_operation_xyz
'x, y, z'
'-x+1/2, y, -z'
'x+1/2, y+1/2, z+1/2'
'-x+1, y+1/2, -z+1/2'
'-x, -y, -z'
'x-1/2, -y, z'
'-x+1/2, -y+1/2, -z+1/2'
'x, -y+1/2, z+1/2'

loop_
_atom_site_label
_atom_site_type_symbol
_atom_site_fract_x
_atom_site_fract_y
_atom_site_fract_z
_atom_site_U_iso_or_equiv
_atom_site_adp_type
_atom_site_occupancy
_atom_site_site_symmetry_order
_atom_site_calc_flag
_atom_site_refinement_flags_posn
_atom_site_refinement_flags_adp
_atom_site_refinement_flags_occupancy
_atom_site_disorder_assembly
_atom_site_disorder_group
Al01 Al 0.42952(3) 0.31981(6) 0.36804(2) 0.03054(15) Uani 1 1 d . . . . .
Al02 Al 0.51288(3) 0.12743(6) 0.32947(2) 0.03361(16) Uani 1 1 d . . . . .
N003 N 0.61166(10) 0.13884(17) 0.26925(5) 0.0384(4) Uani 1 1 d . . . . .
N004 N 0.44193(10) 0.55064(19) 0.41636(4) 0.0392(4) Uani 1 1 d . . . . .
N005 N 0.66899(10) 0.04097(18) 0.31457(5) 0.0429(4) Uani 1 1 d . . . . .
N006 N 0.39161(10) 0.39684(19) 0.44175(4) 0.0417(4) Uani 1 1 d . . . . .
C7 C 0.59683(10) 0.34092(18) 0.36538(5) 0.0291(4) Uani 1 1 d . . . . .
C008 C 0.56741(11) 0.18762(19) 0.40394(5) 0.0314(4) Uani 1 1 d . . . . .
C009 C 0.65845(11) 0.33589(19) 0.39335(5) 0.0317(4) Uani 1 1 d . . . . .
C00A C 0.53648(10) 0.24822(19) 0.37041(5) 0.0292(4) Uani 1 1 d . . . . .
C00B C 0.63989(11) 0.24063(19) 0.41770(5) 0.0328(4) Uani 1 1 d . . . . .
C00C C 0.60615(11) 0.1111(2) 0.30309(5) 0.0350(4) Uani 1 1 d . . . . .
C00D C 0.42210(11) 0.4273(2) 0.41238(5) 0.0344(4) Uani 1 1 d . . . . .
C00E C 0.60131(11) 0.4250(2) 0.33764(5) 0.0335(4) Uani 1 1 d . . . . .
H00E H 0.560239 0.429844 0.318799 0.040 Uiso 1 1 calc R U . . .
C00F C 0.72353(11) 0.4127(2) 0.39293(6) 0.0397(5) Uani 1 1 d . . . . .
H00F H 0.765043 0.408577 0.411593 0.048 Uiso 1 1 calc R U . . .
C00G C 0.66557(12) 0.5008(2) 0.33770(6) 0.0389(5) Uani 1 1 d . . . . .
H00G H 0.668243 0.558032 0.318898 0.047 Uiso 1 1 calc R U . . .
C00H C 0.53768(13) 0.0894(2) 0.42224(6) 0.0398(5) Uani 1 1 d . . . . .
H00H H 0.489435 0.052480 0.413428 0.048 Uiso 1 1 calc R U . . .
C00I C 0.39254(13) 0.5014(3) 0.46373(6) 0.0453(6) Uani 1 1 d . . . . .
C00J C 0.68069(13) 0.1949(2) 0.44911(6) 0.0413(5) Uani 1 1 d . . . . .
H00J H 0.729074 0.230660 0.458233 0.050 Uiso 1 1 calc R U . . .
C00K C 0.72681(12) 0.4942(2) 0.36524(6) 0.0434(5) Uani 1 1 d . . . . .
H00K H 0.770856 0.546155 0.364815 0.052 Uiso 1 1 calc R U . . .
C00L C 0.42321(12) 0.5990(3) 0.44774(6) 0.0471(6) Uani 1 1 d . . . . .
C00M C 0.65007(14) 0.0980(2) 0.46660(6) 0.0463(6) Uani 1 1 d . . . . .
H00M H 0.677534 0.066316 0.487830 0.056 Uiso 1 1 calc R U . . .
C00N C 0.57862(14) 0.0458(2) 0.45325(6) 0.0463(5) Uani 1 1 d . . . . .
H00N H 0.557878 -0.020689 0.465672 0.056 Uiso 1 1 calc R U . . .
C00O C 0.68584(13) -0.0004(2) 0.35152(7) 0.0494(6) Uani 1 1 d . . . . .
H00O H 0.643940 0.034385 0.363752 0.059 Uiso 1 1 calc R U . . .
C00P C 0.48186(13) 0.6186(2) 0.39058(6) 0.0464(6) Uani 1 1 d . . . . .
H00P H 0.486681 0.556327 0.371466 0.056 Uiso 1 1 calc R U . . .
C00R C 0.67751(14) 0.0824(2) 0.25947(6) 0.0485(6) Uani 1 1 d . . . . .
C00S C 0.76056(14) 0.0542(3) 0.36980(7) 0.0538(6) Uani 1 1 d . . . . .
H00A H 0.764853 0.037684 0.394966 0.081 Uiso 1 1 calc R U . . .
H00B H 0.761454 0.146105 0.365738 0.081 Uiso 1 1 calc R U . . .
H00C H 0.803805 0.014310 0.360533 0.081 Uiso 1 1 calc R U . . .
C00T C 0.35728(17) 0.2703(3) 0.44608(7) 0.0574(7) Uani 1 1 d . . . . .
H00T H 0.365228 0.219507 0.425014 0.069 Uiso 1 1 calc R U . . .
C00U C 0.27113(16) 0.2786(3) 0.44579(7) 0.0578(7) Uani 1 1 d . . . . .
H00D H 0.249273 0.192840 0.444955 0.087 Uiso 1 1 calc R U . . .
H00I H 0.247993 0.326671 0.425207 0.087 Uiso 1 1 calc R U . . .
H00L H 0.260408 0.321836 0.467041 0.087 Uiso 1 1 calc R U . . .
C00V C 0.71291(14) 0.0206(3) 0.28796(7) 0.0529(6) Uani 1 1 d . . . . .
C00X C 0.56330(15) 0.6530(3) 0.40638(7) 0.0639(8) Uani 1 1 d . . . . .
H00Q H 0.592246 0.679984 0.387790 0.096 Uiso 1 1 calc R U . . .
H00R H 0.588311 0.578798 0.418403 0.096 Uiso 1 1 calc R U . . .
H00S H 0.561954 0.722544 0.423162 0.096 Uiso 1 1 calc R U . . .
C00Y C 0.43385(19) 0.7276(3) 0.37365(8) 0.0662(8) Uani 1 1 d . . . . .
H00U H 0.458632 0.763348 0.354681 0.099 Uiso 1 1 calc R U . . .
H00V H 0.429336 0.793536 0.391159 0.099 Uiso 1 1 calc R U . . .
H00W H 0.382519 0.696434 0.364177 0.099 Uiso 1 1 calc R U . . .
C00Z C 0.70103(17) 0.0916(3) 0.22363(7) 0.0678(8) Uani 1 1 d . . . . .
H00X H 0.740935 0.028334 0.221372 0.102 Uiso 1 1 calc R U . . .
H00Y H 0.721180 0.176863 0.220275 0.102 Uiso 1 1 calc R U . . .
H00Z H 0.656309 0.075620 0.205904 0.102 Uiso 1 1 calc R U . . .
C011 C 0.36549(19) 0.5027(3) 0.49885(7) 0.0714(9) Uani 1 1 d . . . . .
H01A H 0.373082 0.587706 0.509143 0.107 Uiso 1 1 calc R U . . .
H01B H 0.394955 0.440600 0.514230 0.107 Uiso 1 1 calc R U . . .
H01C H 0.310758 0.480783 0.496096 0.107 Uiso 1 1 calc R U . . .
C012 C 0.68165(17) -0.1443(3) 0.35405(9) 0.0717(9) Uani 1 1 d . . . . .
H01D H 0.685137 -0.169310 0.378665 0.108 Uiso 1 1 calc R U . . .
H01E H 0.724360 -0.182240 0.343929 0.108 Uiso 1 1 calc R U . . .
H01F H 0.632766 -0.174100 0.341205 0.108 Uiso 1 1 calc R U . . .
C013 C 0.42997(19) 0.7350(3) 0.45858(9) 0.0835(11) Uani 1 1 d . . . . .
H01G H 0.422607 0.742531 0.483163 0.125 Uiso 1 1 calc R U . . .
H01H H 0.390645 0.785075 0.443998 0.125 Uiso 1 1 calc R U . . .
H01I H 0.481086 0.766845 0.455704 0.125 Uiso 1 1 calc R U . . .
C014 C 0.7842(2) -0.0597(4) 0.29169(10) 0.0887(12) Uani 1 1 d . . . . .
H01J H 0.799385 -0.074199 0.268575 0.133 Uiso 1 1 calc R U . . .
H01K H 0.773975 -0.141423 0.302263 0.133 Uiso 1 1 calc R U . . .
H01L H 0.825812 -0.015830 0.306657 0.133 Uiso 1 1 calc R U . . .
C015 C 0.3970(2) 0.1987(4) 0.47732(9) 0.0933(13) Uani 1 1 d . . . . .
H01M H 0.381062 0.109377 0.475719 0.140 Uiso 1 1 calc R U . . .
H01N H 0.383058 0.235990 0.498777 0.140 Uiso 1 1 calc R U . . .
H01O H 0.452841 0.204034 0.477787 0.140 Uiso 1 1 calc R U . . .
C1 C 0.50437(16) 0.1426(3) 0.22076(7) 0.0629(8) Uani 1 1 d . . . . .
H1A H 0.466023 0.198163 0.207464 0.094 Uiso 1 1 calc R U . . .
H1B H 0.478223 0.076071 0.232340 0.094 Uiso 1 1 calc R U . . .
H1C H 0.536191 0.103422 0.204840 0.094 Uiso 1 1 calc R U . . .
C2 C 0.55466(13) 0.2198(2) 0.24794(6) 0.0477(6) Uani 1 1 d . . . . .
H23 H 0.519749 0.251468 0.264331 0.057 Uiso 1 1 calc R U . . .
C3 C 0.59067(18) 0.3365(3) 0.23479(8) 0.0649(7) Uani 1 1 d . . . . .
H3A H 0.550238 0.396137 0.225183 0.097 Uiso 1 1 calc R U . . .
H3B H 0.621114 0.312463 0.216467 0.097 Uiso 1 1 calc R U . . .
H3C H 0.624143 0.377051 0.254141 0.097 Uiso 1 1 calc R U . . .
H6 H 0.3702(13) 0.213(2) 0.3668(6) 0.042(6) Uiso 1 1 d . . . . .
H2 H 0.4090(13) 0.413(2) 0.3383(6) 0.043(6) Uiso 1 1 d . . . . .
H18 H 0.5009(15) -0.007(3) 0.3425(7) 0.061(8) Uiso 1 1 d . . . . .
H7 H 0.4491(13) 0.179(2) 0.3028(6) 0.042(6) Uiso 1 1 d . . . . .

loop_
_atom_site_aniso_label
_atom_site_aniso_U_11
_atom_site_aniso_U_22
_atom_site_aniso_U_33
_atom_site_aniso_U_23
_atom_site_aniso_U_13
_atom_site_aniso_U_12
Al01 0.0239(3) 0.0391(3) 0.0285(3) 0.0020(2) 0.0032(2) -0.0011(2)
Al02 0.0274(3) 0.0372(3) 0.0355(3) -0.0043(3) 0.0021(2) -0.0036(2)
N003 0.0350(9) 0.0414(10) 0.0384(10) -0.0041(8) 0.0037(7) 0.0009(8)
N004 0.0296(8) 0.0538(11) 0.0357(9) -0.0106(8) 0.0098(7) -0.0071(8)
N005 0.0348(9) 0.0453(11) 0.0496(11) 0.0087(9) 0.0098(8) 0.0092(8)
N006 0.0405(10) 0.0564(12) 0.0294(9) 0.0057(8) 0.0097(7) 0.0100(9)
C7 0.0243(9) 0.0304(10) 0.0331(10) -0.0036(8) 0.0053(7) -0.0006(7)
C008 0.0284(9) 0.0343(10) 0.0307(10) -0.0020(8) 0.0019(7) 0.0009(8)
C009 0.0259(9) 0.0328(10) 0.0357(10) -0.0048(8) 0.0018(8) -0.0004(8)
C00A 0.0264(9) 0.0312(10) 0.0293(9) 0.0007(8) 0.0021(7) -0.0016(8)
C00B 0.0302(9) 0.0345(11) 0.0320(10) -0.0032(8) -0.0014(8) 0.0023(8)
C00C 0.0320(10) 0.0334(11) 0.0392(11) -0.0018(9) 0.0036(8) 0.0008(8)
C00D 0.0262(9) 0.0479(12) 0.0296(10) 0.0032(9) 0.0053(7) 0.0039(9)
C00E 0.0301(10) 0.0365(11) 0.0348(10) 0.0003(8) 0.0078(8) -0.0009(8)
C00F 0.0263(10) 0.0410(12) 0.0502(13) -0.0059(10) 0.0003(9) -0.0026(9)
C00G 0.0362(11) 0.0376(11) 0.0458(12) 0.0031(9) 0.0159(9) -0.0029(9)
C00H 0.0366(11) 0.0405(12) 0.0409(12) 0.0046(9) 0.0010(9) -0.0013(9)
C00I 0.0352(11) 0.0715(16) 0.0293(10) -0.0031(11) 0.0050(8) 0.0063(11)
C00J 0.0375(11) 0.0462(13) 0.0370(11) -0.0032(10) -0.0054(9) 0.0037(10)
C00K 0.0300(10) 0.0425(12) 0.0593(14) -0.0035(11) 0.0119(10) -0.0078(9)
C00L 0.0297(10) 0.0715(17) 0.0409(12) -0.0198(12) 0.0083(9) -0.0062(11)
C00M 0.0475(13) 0.0518(14) 0.0364(12) 0.0054(10) -0.0044(9) 0.0087(11)
C00N 0.0496(13) 0.0447(13) 0.0437(13) 0.0135(10) 0.0039(10) 0.0024(11)
C00O 0.0369(12) 0.0558(15) 0.0553(14) 0.0159(12) 0.0052(10) 0.0058(11)
C00P 0.0452(12) 0.0523(14) 0.0457(13) -0.0103(11) 0.0197(10) -0.0156(11)
C00R 0.0439(13) 0.0536(14) 0.0507(14) -0.0079(11) 0.0158(10) 0.0038(11)
C00S 0.0426(13) 0.0532(15) 0.0648(16) -0.0019(13) 0.0050(11) 0.0054(11)
C00T 0.0802(18) 0.0511(15) 0.0475(14) 0.0175(12) 0.0315(13) 0.0135(13)
C00U 0.0685(17) 0.0597(16) 0.0478(14) 0.0023(12) 0.0174(12) -0.0088(14)
C00V 0.0454(13) 0.0535(15) 0.0632(16) 0.0049(12) 0.0193(12) 0.0146(11)
C00X 0.0482(14) 0.086(2) 0.0635(17) -0.0245(15) 0.0267(12) -0.0283(14)
C00Y 0.081(2) 0.0533(16) 0.0688(18) -0.0051(14) 0.0247(15) -0.0097(15)
C00Z 0.0591(16) 0.095(2) 0.0535(16) -0.0149(15) 0.0213(13) 0.0014(16)
C011 0.079(2) 0.102(2) 0.0374(14) -0.0042(15) 0.0232(13) 0.0146(18)
C012 0.0557(16) 0.0590(18) 0.092(2) 0.0298(16) -0.0183(15) -0.0130(14)
C013 0.078(2) 0.095(2) 0.087(2) -0.056(2) 0.0459(18) -0.0418(19)
C014 0.073(2) 0.091(2) 0.112(3) 0.027(2) 0.046(2) 0.0434(19)
C015 0.101(3) 0.106(3) 0.081(2) 0.057(2) 0.044(2) 0.043(2)
C1 0.0543(15) 0.090(2) 0.0415(14) -0.0077(14) -0.0043(11) -0.0111(15)
C2 0.0406(12) 0.0555(15) 0.0444(13) 0.0046(11) -0.0024(10) 0.0003(11)
C3 0.0704(18) 0.0656(18) 0.0574(16) 0.0081(14) 0.0046(14) -0.0013(15)

loop_
_atom_type_symbol
_atom_type_description
_atom_type_scat_dispersion_real
_atom_type_scat_dispersion_imag
_atom_type_scat_source
C C 0.0181 0.0091 'International Tables Vol C Tables 4.2.6.8 and 6.1.1.4'
H H 0.0000 0.0000 'International Tables Vol C Tables 4.2.6.8 and 6.1.1.4'
N N 0.0311 0.0180 'International Tables Vol C Tables 4.2.6.8 and 6.1.1.4'
Al Al 0.2130 0.2455 'International Tables Vol C Tables 4.2.6.8 and 6.1.1.4'

loop_
_geom_angle_atom_site_label_1
_geom_angle_atom_site_label_2
_geom_angle_atom_site_label_3
_geom_angle
_geom_angle_site_symmetry_1
_geom_angle_site_symmetry_3
_geom_angle_publ_flag
C00A Al01 C00D 109.62(8) . . ?
C00A Al01 H6 110.8(8) . . ?
C00D Al01 H6 107.7(8) . . ?
C00A Al01 H2 113.3(9) . . ?
C00D Al01 H2 103.8(8) . . ?
H6 Al01 H2 111.3(12) . . ?
C00A Al02 C00C 110.54(8) . . ?
C00A Al02 H18 110.3(10) . . ?
C00C Al02 H18 104.1(10) . . ?
C00A Al02 H7 111.0(9) . . ?
C00C Al02 H7 105.0(9) . . ?
H18 Al02 H7 115.5(13) . . ?
C00C N003 C00R 110.21(18) . . ?
C00C N003 C2 121.72(18) . . ?
C00R N003 C2 128.1(2) . . ?
C00D N004 C00L 111.13(19) . . ?
C00D N004 C00P 121.87(17) . . ?
C00L N004 C00P 126.9(2) . . ?
C00C N005 C00V 110.93(19) . . ?
C00C N005 C00O 121.21(18) . . ?
C00V N005 C00O 127.81(19) . . ?
C00D N006 C00I 110.6(2) . . ?
C00D N006 C00T 121.42(19) . . ?
C00I N006 C00T 127.76(19) . . ?
C00E C7 C009 119.11(17) . . ?
C00E C7 C00A 129.76(17) . . ?
C009 C7 C00A 111.11(17) . . ?
C00H C008 C00B 118.81(18) . . ?
C00H C008 C00A 130.34(18) . . ?
C00B C008 C00A 110.83(17) . . ?
C00F C009 C7 120.33(19) . . ?
C00F C009 C00B 131.96(19) . . ?
C7 C009 C00B 107.67(16) . . ?
C7 C00A C008 102.74(15) . . ?
C7 C00A Al01 115.52(13) . . ?
C008 C00A Al01 115.15(13) . . ?
C7 C00A Al02 112.49(13) . . ?
C008 C00A Al02 115.01(14) . . ?
Al01 C00A Al02 96.56(8) . . ?
C00J C00B C008 120.51(19) . . ?
C00J C00B C009 131.80(19) . . ?
C008 C00B C009 107.65(17) . . ?
N005 C00C N003 105.40(18) . . ?
N005 C00C Al02 123.74(15) . . ?
N003 C00C Al02 129.18(15) . . ?
N004 C00D N006 104.95(18) . . ?
N004 C00D Al01 125.03(14) . . ?
N006 C00D Al01 129.80(17) . . ?
C00G C00E C7 119.94(19) . . ?
C00G C00E H00E 120.0 . . ?
C7 C00E H00E 120.0 . . ?
C00K C00F C009 119.5(2) . . ?
C00K C00F H00F 120.2 . . ?
C009 C00F H00F 120.2 . . ?
C00E C00G C00K 120.7(2) . . ?
C00E C00G H00G 119.7 . . ?
C00K C00G H00G 119.7 . . ?
C00N C00H C008 119.9(2) . . ?
C00N C00H H00H 120.1 . . ?
C008 C00H H00H 120.1 . . ?
C00L C00I N006 107.04(19) . . ?
C00L C00I C011 127.3(3) . . ?
N006 C00I C011 125.7(2) . . ?
C00M C00J C00B 119.5(2) . . ?
C00M C00J H00J 120.3 . . ?
C00B C00J H00J 120.3 . . ?
C00F C00K C00G 120.4(2) . . ?
C00F C00K H00K 119.8 . . ?
C00G C00K H00K 119.8 . . ?
C00I C00L N004 106.2(2) . . ?
C00I C00L C013 128.5(2) . . ?
N004 C00L C013 125.0(2) . . ?
C00J C00M C00N 120.3(2) . . ?
C00J C00M H00M 119.9 . . ?
C00N C00M H00M 119.9 . . ?
C00H C00N C00M 121.1(2) . . ?
C00H C00N H00N 119.5 . . ?
C00M C00N H00N 119.5 . . ?
N005 C00O C00S 112.2(2) . . ?
N005 C00O C012 110.5(2) . . ?
C00S C00O C012 113.3(2) . . ?
N005 C00O H00O 106.8 . . ?
C00S C00O H00O 106.8 . . ?
C012 C00O H00O 106.8 . . ?
N004 C00P C00Y 111.5(2) . . ?
N004 C00P C00X 110.8(2) . . ?
C00Y C00P C00X 115.3(2) . . ?
N004 C00P H00P 106.2 . . ?
C00Y C00P H00P 106.2 . . ?
C00X C00P H00P 106.2 . . ?
C00V C00R N003 106.6(2) . . ?
C00V C00R C00Z 128.7(2) . . ?
N003 C00R C00Z 124.6(2) . . ?
C00O C00S H00A 109.5 . . ?
C00O C00S H00B 109.5 . . ?
H00A C00S H00B 109.5 . . ?
C00O C00S H00C 109.5 . . ?
H00A C00S H00C 109.5 . . ?
H00B C00S H00C 109.5 . . ?
N006 C00T C015 113.0(3) . . ?
N006 C00T C00U 111.7(2) . . ?
C015 C00T C00U 112.5(2) . . ?
N006 C00T H00T 106.4 . . ?
C015 C00T H00T 106.4 . . ?
C00U C00T H00T 106.4 . . ?
C00T C00U H00D 109.5 . . ?
C00T C00U H00I 109.5 . . ?
H00D C00U H00I 109.5 . . ?
C00T C00U H00L 109.5 . . ?
H00D C00U H00L 109.5 . . ?
H00I C00U H00L 109.5 . . ?
C00R C00V N005 106.8(2) . . ?
C00R C00V C014 129.0(3) . . ?
N005 C00V C014 124.2(2) . . ?
C00P C00X H00Q 109.5 . . ?
C00P C00X H00R 109.5 . . ?
H00Q C00X H00R 109.5 . . ?
C00P C00X H00S 109.5 . . ?
H00Q C00X H00S 109.5 . . ?
H00R C00X H00S 109.5 . . ?
C00P C00Y H00U 109.5 . . ?
C00P C00Y H00V 109.5 . . ?
H00U C00Y H00V 109.5 . . ?
C00P C00Y H00W 109.5 . . ?
H00U C00Y H00W 109.5 . . ?
H00V C00Y H00W 109.5 . . ?
C00R C00Z H00X 109.5 . . ?
C00R C00Z H00Y 109.5 . . ?
H00X C00Z H00Y 109.5 . . ?
C00R C00Z H00Z 109.5 . . ?
H00X C00Z H00Z 109.5 . . ?
H00Y C00Z H00Z 109.5 . . ?
C00I C011 H01A 109.5 . . ?
C00I C011 H01B 109.5 . . ?
H01A C011 H01B 109.5 . . ?
C00I C011 H01C 109.5 . . ?
H01A C011 H01C 109.5 . . ?
H01B C011 H01C 109.5 . . ?
C00O C012 H01D 109.5 . . ?
C00O C012 H01E 109.5 . . ?
H01D C012 H01E 109.5 . . ?
C00O C012 H01F 109.5 . . ?
H01D C012 H01F 109.5 . . ?
H01E C012 H01F 109.5 . . ?
C00L C013 H01G 109.5 . . ?
C00L C013 H01H 109.5 . . ?
H01G C013 H01H 109.5 . . ?
C00L C013 H01I 109.5 . . ?
H01G C013 H01I 109.5 . . ?
H01H C013 H01I 109.5 . . ?
C00V C014 H01J 109.5 . . ?
C00V C014 H01K 109.5 . . ?
H01J C014 H01K 109.5 . . ?
C00V C014 H01L 109.5 . . ?
H01J C014 H01L 109.5 . . ?
H01K C014 H01L 109.5 . . ?
C00T C015 H01M 109.5 . . ?
C00T C015 H01N 109.5 . . ?
H01M C015 H01N 109.5 . . ?
C00T C015 H01O 109.5 . . ?
H01M C015 H01O 109.5 . . ?
H01N C015 H01O 109.5 . . ?
C2 C1 H1A 109.5 . . ?
C2 C1 H1B 109.5 . . ?
H1A C1 H1B 109.5 . . ?
C2 C1 H1C 109.5 . . ?
H1A C1 H1C 109.5 . . ?
H1B C1 H1C 109.5 . . ?
N003 C2 C3 112.1(2) . . ?
N003 C2 C1 111.1(2) . . ?
C3 C2 C1 116.0(2) . . ?
N003 C2 H23 105.6 . . ?
C3 C2 H23 105.6 . . ?
C1 C2 H23 105.6 . . ?
C2 C3 H3A 109.5 . . ?
C2 C3 H3B 109.5 . . ?
H3A C3 H3B 109.5 . . ?
C2 C3 H3C 109.5 . . ?
H3A C3 H3C 109.5 . . ?
H3B C3 H3C 109.5 . . ?

loop_
_geom_bond_atom_site_label_1
_geom_bond_atom_site_label_2
_geom_bond_distance
_geom_bond_site_symmetry_2
_geom_bond_publ_flag
Al01 C00A 2.0149(19) . ?
Al01 C00D 2.072(2) . ?
Al01 H6 1.53(2) . ?
Al01 H2 1.51(2) . ?
Al02 C00A 2.025(2) . ?
Al02 C00C 2.058(2) . ?
Al02 H18 1.52(3) . ?
Al02 H7 1.51(2) . ?
N003 C00C 1.356(3) . ?
N003 C00R 1.400(3) . ?
N003 C2 1.473(3) . ?
N004 C00D 1.347(3) . ?
N004 C00L 1.397(3) . ?
N004 C00P 1.482(3) . ?
N005 C00C 1.349(3) . ?
N005 C00V 1.388(3) . ?
N005 C00O 1.481(3) . ?
N006 C00D 1.361(3) . ?
N006 C00I 1.388(3) . ?
N006 C00T 1.481(3) . ?
C7 C00E 1.400(3) . ?
C7 C009 1.417(3) . ?
C7 C00A 1.474(3) . ?
C008 C00H 1.396(3) . ?
C008 C00B 1.422(3) . ?
C008 C00A 1.476(3) . ?
C009 C00F 1.402(3) . ?
C009 C00B 1.444(3) . ?
C00B C00J 1.403(3) . ?
C00E C00G 1.383(3) . ?
C00E H00E 0.9500 . ?
C00F C00K 1.379(3) . ?
C00F H00F 0.9500 . ?
C00G C00K 1.402(3) . ?
C00G H00G 0.9500 . ?
C00H C00N 1.384(3) . ?
C00H H00H 0.9500 . ?
C00I C00L 1.350(4) . ?
C00I C011 1.501(3) . ?
C00J C00M 1.375(3) . ?
C00J H00J 0.9500 . ?
C00K H00K 0.9500 . ?
C00L C013 1.492(4) . ?
C00M C00N 1.400(3) . ?
C00M H00M 0.9500 . ?
C00N H00N 0.9500 . ?
C00O C00S 1.512(3) . ?
C00O C012 1.519(4) . ?
C00O H00O 1.0000 . ?
C00P C00Y 1.516(4) . ?
C00P C00X 1.517(3) . ?
C00P H00P 1.0000 . ?
C00R C00V 1.351(4) . ?
C00R C00Z 1.504(3) . ?
C00S H00A 0.9800 . ?
C00S H00B 0.9800 . ?
C00S H00C 0.9800 . ?
C00T C015 1.507(4) . ?
C00T C00U 1.515(4) . ?
C00T H00T 1.0000 . ?
C00U H00D 0.9800 . ?
C00U H00I 0.9800 . ?
C00U H00L 0.9800 . ?
C00V C014 1.501(4) . ?
C00X H00Q 0.9800 . ?
C00X H00R 0.9800 . ?
C00X H00S 0.9800 . ?
C00Y H00U 0.9800 . ?
C00Y H00V 0.9800 . ?
C00Y H00W 0.9800 . ?
C00Z H00X 0.9800 . ?
C00Z H00Y 0.9800 . ?
C00Z H00Z 0.9800 . ?
C011 H01A 0.9800 . ?
C011 H01B 0.9800 . ?
C011 H01C 0.9800 . ?
C012 H01D 0.9800 . ?
C012 H01E 0.9800 . ?
C012 H01F 0.9800 . ?
C013 H01G 0.9800 . ?
C013 H01H 0.9800 . ?
C013 H01I 0.9800 . ?
C014 H01J 0.9800 . ?
C014 H01K 0.9800 . ?
C014 H01L 0.9800 . ?
C015 H01M 0.9800 . ?
C015 H01N 0.9800 . ?
C015 H01O 0.9800 . ?
C1 C2 1.509(3) . ?
C1 H1A 0.9800 . ?
C1 H1B 0.9800 . ?
C1 H1C 0.9800 . ?
C2 C3 1.503(4) . ?
C2 H23 1.0000 . ?
C3 H3A 0.9800 . ?
C3 H3B 0.9800 . ?
C3 H3C 0.9800 . ?

loop_
_geom_torsion_atom_site_label_1
_geom_torsion_atom_site_label_2
_geom_torsion_atom_site_label_3
_geom_torsion_atom_site_label_4
_geom_torsion
_geom_torsion_site_symmetry_1
_geom_torsion_site_symmetry_2
_geom_torsion_site_symmetry_3
_geom_torsion_site_symmetry_4
_geom_torsion_publ_flag
C00E C7 C009 C00F -1.0(3) . . . . ?
C00A C7 C009 C00F 177.23(18) . . . . ?
C00E C7 C009 C00B -178.80(17) . . . . ?
C00A C7 C009 C00B -0.6(2) . . . . ?
C00E C7 C00A C008 178.2(2) . . . . ?
C009 C7 C00A C008 0.2(2) . . . . ?
C00E C7 C00A Al01 -55.6(3) . . . . ?
C009 C7 C00A Al01 126.37(15) . . . . ?
C00E C7 C00A Al02 53.9(2) . . . . ?
C009 C7 C00A Al02 -124.07(15) . . . . ?
C00H C008 C00A C7 -177.9(2) . . . . ?
C00B C008 C00A C7 0.3(2) . . . . ?
C00H C008 C00A Al01 55.6(3) . . . . ?
C00B C008 C00A Al01 -126.14(15) . . . . ?
C00H C008 C00A Al02 -55.4(3) . . . . ?
C00B C008 C00A Al02 122.87(15) . . . . ?
C00H C008 C00B C00J 0.0(3) . . . . ?
C00A C008 C00B C00J -178.52(18) . . . . ?
C00H C008 C00B C009 177.83(18) . . . . ?
C00A C008 C00B C009 -0.7(2) . . . . ?
C00F C009 C00B C00J 0.8(4) . . . . ?
C7 C009 C00B C00J 178.3(2) . . . . ?
C00F C009 C00B C008 -176.7(2) . . . . ?
C7 C009 C00B C008 0.7(2) . . . . ?
C00V N005 C00C N003 -1.9(3) . . . . ?
C00O N005 C00C N003 175.9(2) . . . . ?
C00V N005 C00C Al02 164.53(17) . . . . ?
C00O N005 C00C Al02 -17.6(3) . . . . ?
C00R N003 C00C N005 1.6(2) . . . . ?
C2 N003 C00C N005 -177.30(19) . . . . ?
C00R N003 C00C Al02 -163.87(17) . . . . ?
C2 N003 C00C Al02 17.3(3) . . . . ?
C00L N004 C00D N006 -0.9(2) . . . . ?
C00P N004 C00D N006 176.31(19) . . . . ?
C00L N004 C00D Al01 174.18(15) . . . . ?
C00P N004 C00D Al01 -8.6(3) . . . . ?
C00I N006 C00D N004 0.1(2) . . . . ?
C00T N006 C00D N004 175.32(19) . . . . ?
C00I N006 C00D Al01 -174.62(15) . . . . ?
C00T N006 C00D Al01 0.6(3) . . . . ?
C009 C7 C00E C00G 0.5(3) . . . . ?
C00A C7 C00E C00G -177.35(19) . . . . ?
C7 C009 C00F C00K 0.7(3) . . . . ?
C00B C009 C00F C00K 177.8(2) . . . . ?
C7 C00E C00G C00K 0.3(3) . . . . ?
C00B C008 C00H C00N 0.2(3) . . . . ?
C00A C008 C00H C00N 178.4(2) . . . . ?
C00D N006 C00I C00L 0.7(2) . . . . ?
C00T N006 C00I C00L -174.1(2) . . . . ?
C00D N006 C00I C011 -178.3(2) . . . . ?
C00T N006 C00I C011 6.8(4) . . . . ?
C008 C00B C00J C00M 0.1(3) . . . . ?
C009 C00B C00J C00M -177.2(2) . . . . ?
C009 C00F C00K C00G 0.2(3) . . . . ?
C00E C00G C00K C00F -0.7(3) . . . . ?
N006 C00I C00L N004 -1.2(2) . . . . ?
C011 C00I C00L N004 177.8(2) . . . . ?
N006 C00I C00L C013 173.4(3) . . . . ?
C011 C00I C00L C013 -7.6(4) . . . . ?
C00D N004 C00L C00I 1.3(2) . . . . ?
C00P N004 C00L C00I -175.7(2) . . . . ?
C00D N004 C00L C013 -173.5(3) . . . . ?
C00P N004 C00L C013 9.5(4) . . . . ?
C00B C00J C00M C00N -0.3(3) . . . . ?
C008 C00H C00N C00M -0.5(4) . . . . ?
C00J C00M C00N C00H 0.5(4) . . . . ?
C00C N005 C00O C00S -117.4(2) . . . . ?
C00V N005 C00O C00S 60.1(3) . . . . ?
C00C N005 C00O C012 115.1(2) . . . . ?
C00V N005 C00O C012 -67.5(3) . . . . ?
C00D N004 C00P C00Y 117.7(2) . . . . ?
C00L N004 C00P C00Y -65.6(3) . . . . ?
C00D N004 C00P C00X -112.4(2) . . . . ?
C00L N004 C00P C00X 64.4(3) . . . . ?
C00C N003 C00R C00V -0.7(3) . . . . ?
C2 N003 C00R C00V 178.1(2) . . . . ?
C00C N003 C00R C00Z 179.0(2) . . . . ?
C2 N003 C00R C00Z -2.2(4) . . . . ?
C00D N006 C00T C015 119.7(2) . . . . ?
C00I N006 C00T C015 -66.0(3) . . . . ?
C00D N006 C00T C00U -112.3(2) . . . . ?
C00I N006 C00T C00U 62.1(3) . . . . ?
N003 C00R C00V N005 -0.5(3) . . . . ?
C00Z C00R C00V N005 179.8(3) . . . . ?
N003 C00R C00V C014 177.5(3) . . . . ?
C00Z C00R C00V C014 -2.2(5) . . . . ?
C00C N005 C00V C00R 1.6(3) . . . . ?
C00O N005 C00V C00R -176.1(2) . . . . ?
C00C N005 C00V C014 -176.6(3) . . . . ?
C00O N005 C00V C014 5.7(4) . . . . ?
C00C N003 C2 C3 120.1(2) . . . . ?
C00R N003 C2 C3 -58.5(3) . . . . ?
C00C N003 C2 C1 -108.3(2) . . . . ?
C00R N003 C2 C1 73.0(3) . . . . ?
